data_2216893
loop_
_publ_author_name
'Priebe, Jacks P.'
'Mello, Renata S.'
'Nome, Faruk'
'Bortoluzzi, Adailton J.'

_publ_section_title
;
 Nicotinohydrazide
;
_journal_coeditor_code BH2145
_journal_issue 1
_journal_name_full 'Acta Crystallographica Section E'
_journal_page_first o302
_journal_page_last o303
_journal_paper_doi 10.1107/S160053680706655X
_journal_volume 64
_journal_year 2008
_chemical_formula_iupac 'C6 H7 N3 O'
_chemical_formula_moiety 'C6 H7 N3 O'
_chemical_formula_sum 'C6 H7 N3 O'
_chemical_formula_weight 137.15
_chemical_name_common
;
Nicotinohydrazide
;
_chemical_name_systematic
;
Pyridine-3-carbohydrazide
;
_space_group_IT_number 19
_symmetry_cell_setting orthorhombic
_symmetry_space_group_name_Hall 'P 2ac 2ab'
_symmetry_space_group_name_H-M 'P 21 21 21'
_atom_sites_solution_hydrogens geom
_atom_sites_solution_primary direct
_atom_sites_solution_secondary difmap
_audit_creation_method SHELXL97
_cell_angle_alpha 90.00
_cell_angle_beta 90.00
_cell_angle_gamma 90.00
_cell_formula_units_Z 4
_cell_length_a 3.8855(7)
_cell_length_b 10.5191(5)
_cell_length_c 15.9058(9)
_cell_measurement_reflns_used 25
_cell_measurement_temperature 293(2)
_cell_measurement_theta_max 18.7
_cell_measurement_theta_min 5.5
_cell_volume 650.10(13)
_computing_cell_refinement 'CAD-4 EXPRESS (Enraf--Nonius, 1994)'
_computing_data_collection 'CAD-4 EXPRESS (Enraf--Nonius, 1994)'
_computing_data_reduction 'HELENA (Spek, 1996)'
_computing_molecular_graphics
;
PLATON (Spek, 2003) and Mercury (Macrae <i>et al.</i>,  2006)
;
_computing_publication_material 'SHELXL97 (Sheldrick, 1997)'
_computing_structure_refinement 'SHELXL97 (Sheldrick, 1997)'
_computing_structure_solution 'SIR97 (Altomare <i>et al.</i>,  1999)'
_diffrn_ambient_temperature 293(2)
_diffrn_measured_fraction_theta_full 0.998
_diffrn_measured_fraction_theta_max 0.998
_diffrn_measurement_device_type 'Enraf--Nonius CAD-4'
_diffrn_measurement_method \w--2\q
_diffrn_radiation_monochromator graphite
_diffrn_radiation_source 'fine-focus sealed tube'
_diffrn_radiation_type MoK\a
_diffrn_radiation_wavelength 0.71073
_diffrn_reflns_av_R_equivalents 0.015
_diffrn_reflns_av_sigmaI/netI 0.022
_diffrn_reflns_limit_h_max 2
_diffrn_reflns_limit_h_min -5
_diffrn_reflns_limit_k_max 0
_diffrn_reflns_limit_k_min -14
_diffrn_reflns_limit_l_max 0
_diffrn_reflns_limit_l_min -21
_diffrn_reflns_number 1534
_diffrn_reflns_theta_full 28.9
_diffrn_reflns_theta_max 28.95
_diffrn_reflns_theta_min 2.32
_diffrn_standards_decay_% <1
_diffrn_standards_interval_count 200
_diffrn_standards_number 3
_exptl_absorpt_coefficient_mu 0.101
_exptl_absorpt_correction_type none
_exptl_crystal_colour colourless
_exptl_crystal_density_diffrn 1.401
_exptl_crystal_density_method 'not measured'
_exptl_crystal_description prismatic
_exptl_crystal_F_000 288
_exptl_crystal_size_max 0.46
_exptl_crystal_size_mid 0.30
_exptl_crystal_size_min 0.20
_refine_diff_density_max 0.176
_refine_diff_density_min -0.148
_refine_ls_extinction_coef 0.040(6)
_refine_ls_extinction_expression Fc^*^=kFc[1+0.001xFc^2^\l^3^/sin(2\q)]^-1/4^
_refine_ls_extinction_method 'SHELXL97 (Sheldrick, 1997)'
_refine_ls_goodness_of_fit_ref 1.09
_refine_ls_hydrogen_treatment constr
_refine_ls_matrix_type full
_refine_ls_number_parameters 92
_refine_ls_number_reflns 1051
_refine_ls_number_restraints 0
_refine_ls_restrained_S_all 1.09
_refine_ls_R_factor_all 0.049
_refine_ls_R_factor_gt 0.031
_refine_ls_shift/su_max 0.000
_refine_ls_shift/su_mean 0.000
_refine_ls_structure_factor_coef Fsqd
_refine_ls_weighting_details 'calc w=1/[\s^2^(Fo^2^)+(0.0344P)^2^+0.1144P] where P=(Fo^2^+2Fc^2^)/3'
_refine_ls_weighting_scheme calc
_refine_ls_wR_factor_gt 0.078
_refine_ls_wR_factor_ref 0.087
_reflns_number_gt 866
_reflns_number_total 1051
_reflns_threshold_expression I>2\s(I)
_cod_data_source_file bh2145.cif
_cod_data_source_block I
_cod_database_code 2216893
_cod_database_fobs_code 2216893

loop_
_symmetry_equiv_pos_as_xyz
'x, y, z'
'-x+1/2, -y, z+1/2'
'x+1/2, -y+1/2, -z'
'-x, y+1/2, -z+1/2'

loop_
_atom_site_type_symbol
_atom_site_label
_atom_site_fract_x
_atom_site_fract_y
_atom_site_fract_z
_atom_site_U_iso_or_equiv
_atom_site_adp_type
_atom_site_calc_flag
_atom_site_refinement_flags
_atom_site_occupancy
C C1 0.3825(5) 0.84759(16) 0.25136(11) 0.0373(4) Uani d . 1
H H1 0.4007 0.9092 0.2930 0.045 Uiso calc R 1
C C2 0.2298(5) 0.73203(14) 0.27215(10) 0.0319(4) Uani d . 1
C C3 0.2025(5) 0.64013(16) 0.20969(10) 0.0382(4) Uani d . 1
H H3 0.1029 0.5617 0.2212 0.046 Uiso calc R 1
C C4 0.3262(6) 0.66735(19) 0.12995(11) 0.0455(5) Uani d . 1
H H4 0.3114 0.6076 0.0870 0.055 Uiso calc R 1
C C5 0.4720(7) 0.78517(19) 0.11576(11) 0.0472(5) Uani d . 1
H H5 0.5524 0.8032 0.0620 0.057 Uiso calc R 1
C C6 0.0965(5) 0.71648(17) 0.36028(10) 0.0344(4) Uani d . 1
N N1 0.5043(5) 0.87491(14) 0.17489(10) 0.0440(4) Uani d . 1
N N2 0.1167(5) 0.59906(15) 0.39179(9) 0.0405(4) Uani d . 1
H H2N 0.2155 0.5365 0.3637 0.049 Uiso d R 1
N N3 -0.0001(5) 0.56759(16) 0.47365(9) 0.0472(4) Uani d . 1
H H3NA 0.0877 0.6189 0.5112 0.057 Uiso d R 1
H H3NB -0.2101 0.5876 0.4784 0.057 Uiso d R 1
O O1 -0.0227(5) 0.80795(12) 0.39876(8) 0.0487(4) Uani d . 1

loop_
_atom_site_aniso_label
_atom_site_aniso_U_11
_atom_site_aniso_U_22
_atom_site_aniso_U_33
_atom_site_aniso_U_12
_atom_site_aniso_U_13
_atom_site_aniso_U_23
C1 0.0405(9) 0.0307(7) 0.0405(9) 0.0021(8) -0.0023(8) -0.0007(6)
C2 0.0312(8) 0.0314(7) 0.0330(7) 0.0041(8) -0.0025(7) -0.0001(6)
C3 0.0445(11) 0.0316(8) 0.0384(8) 0.0007(8) -0.0049(8) -0.0009(7)
C4 0.0594(14) 0.0442(9) 0.0328(8) 0.0060(11) -0.0039(9) -0.0057(7)
C5 0.0550(13) 0.0522(10) 0.0345(8) 0.0062(11) 0.0050(9) 0.0069(8)
C6 0.0324(9) 0.0367(8) 0.0339(7) 0.0012(8) -0.0035(7) -0.0040(7)
N1 0.0481(10) 0.0388(7) 0.0451(8) 0.0002(8) 0.0019(8) 0.0078(6)
N2 0.0505(10) 0.0373(7) 0.0337(7) 0.0027(7) 0.0057(7) 0.0007(6)
N3 0.0557(11) 0.0519(9) 0.0338(7) -0.0021(10) 0.0028(8) 0.0045(6)
O1 0.0604(10) 0.0447(7) 0.0409(6) 0.0120(7) 0.0060(7) -0.0060(5)

loop_
_atom_type_symbol
_atom_type_description
_atom_type_scat_dispersion_real
_atom_type_scat_dispersion_imag
_atom_type_scat_source
C C 0.0033 0.0000 'International Tables Vol C Tables 4.2.6.8 and 6.1.1.4'
H H 0.0000 0.0000 'International Tables Vol C Tables 4.2.6.8 and 6.1.1.4'
N N 0.0061 0.0000 'International Tables Vol C Tables 4.2.6.8 and 6.1.1.4'
O O 0.0106 0.0000 'International Tables Vol C Tables 4.2.6.8 and 6.1.1.4'

loop_
_geom_angle_atom_site_label_1
_geom_angle_atom_site_label_2
_geom_angle_atom_site_label_3
_geom_angle
N1 C1 C2 123.70(16)
N1 C1 H1 118.2
C2 C1 H1 118.2
C3 C2 C1 118.02(16)
C3 C2 C6 124.35(16)
C1 C2 C6 117.60(15)
C4 C3 C2 118.93(17)
C4 C3 H3 120.5
C2 C3 H3 120.5
C5 C4 C3 118.49(17)
C5 C4 H4 120.8
C3 C4 H4 120.8
N1 C5 C4 123.81(17)
N1 C5 H5 118.1
C4 C5 H5 118.1
O1 C6 N2 123.96(16)
O1 C6 C2 120.55(16)
N2 C6 C2 115.49(15)
C1 N1 C5 117.04(16)
C6 N2 N3 122.80(15)
C6 N2 H2N 121.7
N3 N2 H2N 115.4
N2 N3 H3NA 111.0
N2 N3 H3NB 109.4
H3NA N3 H3NB 99.3

loop_
_geom_bond_atom_site_label_1
_geom_bond_atom_site_label_2
_geom_bond_distance
C1 N1 1.336(2)
C1 C2 1.392(2)
C1 H1 0.9300
C2 C3 1.390(2)
C2 C6 1.503(2)
C3 C4 1.386(2)
C3 H3 0.9300
C4 C5 1.381(3)
C4 H4 0.9300
C5 N1 1.338(2)
C5 H5 0.9300
C6 O1 1.231(2)
C6 N2 1.335(2)
N2 N3 1.418(2)
N2 H2N 0.8830
N3 H3NA 0.8746
N3 H3NB 0.8461

loop_
_geom_hbond_atom_site_label_D
_geom_hbond_atom_site_label_H
_geom_hbond_atom_site_label_A
_geom_hbond_site_symmetry_A
_geom_hbond_distance_DH
_geom_hbond_distance_HA
_geom_hbond_distance_DA
_geom_hbond_angle_DHA
_geom_hbond_publ_flag
N2 H2N N1 4_645 0.88 2.11 2.975(2) 166.4 y
N3 H3NA O1 3_566 0.87 2.22 3.045(2) 157.0 y
N3 H3NB O1 3_466 0.85 2.55 3.155(2) 129.5 y

loop_
_cod_related_entry_id
_cod_related_entry_database
_cod_related_entry_code
1 ChemSpider 10641
